data_7014139
loop_
_publ_author_name
'Humphrey, Simon M.'
'Mole, Richard A.'
'Rawson, Jeremy M.'
'Wood, Paul T.'

_publ_section_title
;
 Hydrothermal synthesis and magnetic properties of novel Mn(II) and
 Zn(II) materials with thiolato-carboxylate donor ligand frameworks.
;
_journal_issue 11
_journal_name_full 'Dalton transactions (Cambridge, England : 2003)'
_journal_page_first 1670
_journal_page_last 1678
_journal_paper_doi 10.1039/b401887g
_journal_year 2004
_chemical_formula_moiety 'C7 H4 O2 S Zn'
_chemical_formula_sum 'C7 H4 O2 S Zn'
_chemical_formula_weight 217.53
_chemical_name_systematic
;
?
;
_space_group_IT_number 15
_symmetry_cell_setting monoclinic
_symmetry_space_group_name_Hall '-C 2yc'
_symmetry_space_group_name_H-M 'C 1 2/c 1'
_atom_sites_solution_hydrogens geom
_atom_sites_solution_primary direct
_atom_sites_solution_secondary difmap
_audit_creation_method SHELXL-97
_cell_angle_alpha 90.00
_cell_angle_beta 93.11(3)
_cell_angle_gamma 90.00
_cell_formula_units_Z 8
_cell_length_a 27.0809(7)
_cell_length_b 7.5696(4)
_cell_length_c 7.1040(4)
_cell_measurement_reflns_used 12426
_cell_measurement_temperature 180(2)
_cell_measurement_theta_max 27.88
_cell_measurement_theta_min 1.02
_cell_volume 1454.12(13)
_computing_cell_refinement 'HKL Scalepack (Otwinowski & Minor 1997)'
_computing_data_reduction
;
HKL Denzo and Scalepack (Otwinowski & Minor 1997)
;
_computing_publication_material 'SHELXL-97 (Sheldrick 1997)'
_computing_structure_refinement 'SHELXL-97 (Sheldrick 1997)'
_computing_structure_solution 'SIR-92 (Altomare et al. 1994)'
_diffrn_ambient_temperature 180(2)
_diffrn_measured_fraction_theta_full 0.990
_diffrn_measured_fraction_theta_max 0.990
_diffrn_measurement_device_type 'Nonius Kappa CCD'
_diffrn_measurement_method 'Thin slice \w and \f scans'
_diffrn_radiation_source 'fine-focus sealed tube'
_diffrn_radiation_type MoK\a
_diffrn_radiation_wavelength 0.71073
_diffrn_reflns_av_R_equivalents 0.0601
_diffrn_reflns_av_sigmaI/netI 0.0461
_diffrn_reflns_limit_h_max 35
_diffrn_reflns_limit_h_min -35
_diffrn_reflns_limit_k_max 9
_diffrn_reflns_limit_k_min -9
_diffrn_reflns_limit_l_max 9
_diffrn_reflns_limit_l_min -9
_diffrn_reflns_number 7196
_diffrn_reflns_theta_full 27.94
_diffrn_reflns_theta_max 27.94
_diffrn_reflns_theta_min 3.51
_exptl_absorpt_coefficient_mu 3.598
_exptl_absorpt_correction_T_max 0.906
_exptl_absorpt_correction_T_min 0.751
_exptl_absorpt_correction_type multi-scan
_exptl_absorpt_process_details
;
multi-scan from symmetry-related measurements
Sortav (Blessing 1995)
;
_exptl_crystal_colour colourless
_exptl_crystal_density_diffrn 1.987
_exptl_crystal_density_method 'not measured'
_exptl_crystal_description sheet
_exptl_crystal_F_000 864
_exptl_crystal_size_max 0.23
_exptl_crystal_size_mid 0.10
_exptl_crystal_size_min 0.03
_refine_diff_density_max 0.873
_refine_diff_density_min -0.580
_refine_diff_density_rms 0.143
_refine_ls_extinction_method none
_refine_ls_goodness_of_fit_ref 1.199
_refine_ls_hydrogen_treatment mixed
_refine_ls_matrix_type full
_refine_ls_number_parameters 116
_refine_ls_number_reflns 1735
_refine_ls_number_restraints 0
_refine_ls_restrained_S_all 1.199
_refine_ls_R_factor_all 0.0584
_refine_ls_R_factor_gt 0.0456
_refine_ls_shift/su_max 0.000
_refine_ls_shift/su_mean 0.000
_refine_ls_structure_factor_coef Fsqd
_refine_ls_weighting_details 'calc w=1/[\s^2^(Fo^2^)+(0.0231P)^2^+10.1445P] where P=(Fo^2^+2Fc^2^)/3'
_refine_ls_weighting_scheme calc
_refine_ls_wR_factor_gt 0.0987
_refine_ls_wR_factor_ref 0.1033
_reflns_number_gt 1488
_reflns_number_total 1735
_reflns_threshold_expression >2sigma(I)
_cod_data_source_file b401887g.txt
_cod_data_source_block pw0310
_cod_original_cell_volume 1454.11(12)
_cod_original_sg_symbol_H-M C2/c
_cod_database_code 7014139

loop_
_symmetry_equiv_pos_as_xyz
'x, y, z'
'-x, y, -z+1/2'
'x+1/2, y+1/2, z'
'-x+1/2, y+1/2, -z+1/2'
'-x, -y, -z'
'x, -y, z-1/2'
'-x+1/2, -y+1/2, -z'
'x+1/2, -y+1/2, z-1/2'

loop_
_atom_site_label
_atom_site_type_symbol
_atom_site_fract_x
_atom_site_fract_y
_atom_site_fract_z
_atom_site_U_iso_or_equiv
_atom_site_adp_type
_atom_site_occupancy
_atom_site_symmetry_multiplicity
_atom_site_calc_flag
_atom_site_refinement_flags
_atom_site_disorder_assembly
_atom_site_disorder_group
Zn1 Zn 0.219510(18) 0.46412(7) 0.15397(7) 0.02274(17) Uani 1 1 d . . .
S1 S 0.16791(4) 0.43288(14) -0.11752(15) 0.0226(2) Uani 1 1 d . . .
O1 O 0.23011(10) 0.7657(4) -0.2121(4) 0.0245(6) Uani 1 1 d . . .
O2 O 0.21050(11) 1.0146(4) -0.0815(4) 0.0261(7) Uani 1 1 d . . .
C1 C 0.14612(15) 0.8021(6) -0.1134(6) 0.0219(8) Uani 1 1 d . . .
C2 C 0.12994(15) 0.6258(6) -0.1035(6) 0.0231(9) Uani 1 1 d . . .
C3 C 0.07993(17) 0.5934(7) -0.0770(7) 0.0309(10) Uani 1 1 d . . .
H3 H 0.0701(19) 0.475(7) -0.057(8) 0.031(14) Uiso 1 1 d . . .
C4 C 0.04677(18) 0.7290(8) -0.0631(8) 0.0411(13) Uani 1 1 d . . .
H4 H 0.012(3) 0.703(10) -0.069(10) 0.07(2) Uiso 1 1 d . . .
C5 C 0.0624(2) 0.9024(8) -0.0758(9) 0.0451(14) Uani 1 1 d . . .
H5 H 0.041(2) 0.990(8) -0.094(8) 0.042(16) Uiso 1 1 d . . .
C6 C 0.11154(19) 0.9385(7) -0.1001(8) 0.0352(11) Uani 1 1 d . . .
H6 H 0.125(2) 1.050(8) -0.117(8) 0.037(15) Uiso 1 1 d . . .
C7 C 0.19850(15) 0.8608(6) -0.1377(6) 0.0223(8) Uani 1 1 d . . .

loop_
_atom_site_aniso_label
_atom_site_aniso_U_11
_atom_site_aniso_U_22
_atom_site_aniso_U_33
_atom_site_aniso_U_23
_atom_site_aniso_U_13
_atom_site_aniso_U_12
Zn1 0.0229(3) 0.0262(3) 0.0192(3) 0.0027(2) 0.00182(18) 0.0005(2)
S1 0.0253(5) 0.0221(5) 0.0202(5) 0.0001(4) 0.0007(4) -0.0010(4)
O1 0.0213(14) 0.0274(16) 0.0250(16) -0.0035(13) 0.0024(12) -0.0008(12)
O2 0.0245(15) 0.0212(15) 0.0328(18) -0.0031(13) 0.0025(13) -0.0018(12)
C1 0.0206(19) 0.025(2) 0.020(2) 0.0036(17) 0.0001(16) 0.0001(16)
C2 0.023(2) 0.028(2) 0.018(2) -0.0001(17) -0.0016(16) 0.0009(18)
C3 0.026(2) 0.032(3) 0.035(3) 0.002(2) 0.0036(19) -0.0040(19)
C4 0.021(2) 0.049(3) 0.053(3) 0.004(3) 0.006(2) 0.000(2)
C5 0.029(3) 0.040(3) 0.067(4) -0.002(3) 0.010(3) 0.009(2)
C6 0.031(2) 0.030(3) 0.045(3) 0.000(2) 0.007(2) 0.001(2)
C7 0.026(2) 0.021(2) 0.020(2) 0.0052(17) -0.0004(16) 0.0008(17)

loop_
_atom_type_symbol
_atom_type_description
_atom_type_scat_dispersion_real
_atom_type_scat_dispersion_imag
_atom_type_scat_source
C C 0.0033 0.0016 'International Tables Vol C Tables 4.2.6.8 and 6.1.1.4'
H H 0.0000 0.0000 'International Tables Vol C Tables 4.2.6.8 and 6.1.1.4'
O O 0.0106 0.0060 'International Tables Vol C Tables 4.2.6.8 and 6.1.1.4'
S S 0.1246 0.1234 'International Tables Vol C Tables 4.2.6.8 and 6.1.1.4'
Zn Zn 0.2839 1.4301 'International Tables Vol C Tables 4.2.6.8 and 6.1.1.4'

loop_
_geom_angle_atom_site_label_1
_geom_angle_atom_site_label_2
_geom_angle_atom_site_label_3
_geom_angle
_geom_angle_site_symmetry_1
_geom_angle_site_symmetry_3
_geom_angle_publ_flag
O1 Zn1 O2 94.54(12) 6_566 7_565 ?
O1 Zn1 S1 111.72(9) 6_566 . ?
O2 Zn1 S1 109.23(10) 7_565 . ?
O1 Zn1 S1 92.05(9) 6_566 6_566 ?
O2 Zn1 S1 139.92(10) 7_565 6_566 ?
S1 Zn1 S1 104.76(4) . 6_566 ?
O1 Zn1 O1 125.14(4) 6_566 7_565 ?
O2 Zn1 O1 57.01(11) 7_565 7_565 ?
S1 Zn1 O1 121.39(8) . 7_565 ?
S1 Zn1 O1 87.33(8) 6_566 7_565 ?
O1 Zn1 C7 111.43(12) 6_566 7_565 ?
O2 Zn1 C7 28.46(13) 7_565 7_565 ?
S1 Zn1 C7 119.41(10) . 7_565 ?
S1 Zn1 C7 114.00(10) 6_566 7_565 ?
O1 Zn1 C7 28.56(11) 7_565 7_565 ?
C2 S1 Zn1 101.03(14) . . ?
C2 S1 Zn1 97.69(15) . 6_565 ?
Zn1 S1 Zn1 100.78(4) . 6_565 ?
C7 O1 Zn1 128.0(3) . 6_565 ?
C7 O1 Zn1 80.7(2) . 7_565 ?
Zn1 O1 Zn1 149.48(15) 6_565 7_565 ?
C7 O2 Zn1 102.9(3) . 7_565 ?
C6 C1 C2 119.0(4) . . ?
C6 C1 C7 115.3(4) . . ?
C2 C1 C7 125.7(4) . . ?
C3 C2 C1 118.6(4) . . ?
C3 C2 S1 115.3(3) . . ?
C1 C2 S1 126.1(3) . . ?
C4 C3 C2 121.4(5) . . ?
C3 C4 C5 120.1(5) . . ?
C6 C5 C4 119.8(5) . . ?
C5 C6 C1 121.1(5) . . ?
O1 C7 O2 119.3(4) . . ?
O1 C7 C1 123.1(4) . . ?
O2 C7 C1 117.5(4) . . ?
O1 C7 Zn1 70.7(2) . 7_565 ?
O2 C7 Zn1 48.7(2) . 7_565 ?
C1 C7 Zn1 166.0(3) . 7_565 ?

loop_
_geom_bond_atom_site_label_1
_geom_bond_atom_site_label_2
_geom_bond_distance
_geom_bond_site_symmetry_2
_geom_bond_publ_flag
Zn1 O1 1.996(3) 6_566 ?
Zn1 O2 1.997(3) 7_565 ?
Zn1 S1 2.3314(13) . ?
Zn1 S1 2.3328(13) 6_566 ?
Zn1 O1 2.481(3) 7_565 ?
Zn1 C7 2.594(4) 7_565 ?
S1 C2 1.792(4) . ?
S1 Zn1 2.3328(13) 6_565 ?
O1 C7 1.256(5) . ?
O1 Zn1 1.996(3) 6_565 ?
O1 Zn1 2.481(3) 7_565 ?
O2 C7 1.268(5) . ?
O2 Zn1 1.997(3) 7_565 ?
C1 C6 1.401(6) . ?
C1 C2 1.408(6) . ?
C1 C7 1.505(6) . ?
C2 C3 1.399(6) . ?
C3 C4 1.371(7) . ?
C4 C5 1.383(8) . ?
C5 C6 1.379(7) . ?
C7 Zn1 2.594(4) 7_565 ?
